data_7051004
loop_
_publ_author_name
'Ewa Krawczyk'
'Krzysztof Owsianik'
'Aleksandra Skowro\'nska'
'Micha\/l Wieczorek'
'Wies\/law Majzner'

_publ_section_title
;
 An expedient, stereoselective synthesis of highly functionalized
 cyclic compounds
;
_journal_issue 12
_journal_name_full 'New J. Chem.'
_journal_page_first 1753
_journal_page_last 1767
_journal_paper_doi 10.1039/b207700k
_journal_volume 26
_journal_year 2002
_chemical_formula_moiety 'C19 H27 O6 P S'
_chemical_formula_sum 'C19 H27 O6 P S'
_chemical_formula_weight 414.44
_chemical_name_common
;
Ethyl 1-[(diethoxyphosphoryl)sulfanyl]-5-
phenyl-2-oxocyclohexanecarboxylate 
;
_space_group_IT_number 15
_symmetry_cell_setting monoclinic
_symmetry_space_group_name_Hall '-C 2yc'
_symmetry_space_group_name_H-M 'C 1 2/c 1'
_atom_sites_solution_hydrogens geom
_atom_sites_solution_primary direct
_atom_sites_solution_secondary difmap
_audit_creation_method SHELXL
_cell_angle_alpha 90.00
_cell_angle_beta 106.53(5)
_cell_angle_gamma 90.00
_cell_formula_units_Z 8
_cell_length_a 17.797(12)
_cell_length_b 10.521(4)
_cell_length_c 23.330(12)
_cell_measurement_reflns_used 25
_cell_measurement_temperature 293(2)
_cell_measurement_theta_max 27.67
_cell_measurement_theta_min 21.86
_cell_volume 4188(4)
_computing_cell_refinement
;
Enraf--Nonius CAD-4 (Schagen, Straver, van Meurs & Williams, 1989)
;
_computing_data_collection
;
Enraf--Nonius CAD-4 (Schagen, Straver, van Meurs & Williams, 1989)
;
_computing_data_reduction
;
Enraf--Nonius SDP (Frenz, 1986; North, Phillips & Mathews, 1968)
;
_computing_molecular_graphics
;
SHELXTL-Plus - XP (Sheldrick, 1991)
;
_computing_publication_material
;
CSU (Vickovic, 1988)
;
_computing_structure_refinement
;
SHELXL-93 (Sheldrick, 1993)
;
_computing_structure_solution
;
SHELXS-86 (Sheldrick, 1990)
;
_diffrn_ambient_temperature 293(2)
_diffrn_measurement_device 'Enraf-Nonius CAD-4'
_diffrn_measurement_method '\w/2\q scans'
_diffrn_radiation_monochromator graphite
_diffrn_radiation_source 'fine-focus sealed tube'
_diffrn_radiation_type CuK\a
_diffrn_radiation_wavelength 1.54178
_diffrn_reflns_av_R_equivalents 0.0731
_diffrn_reflns_av_sigmaI/netI 0.0579
_diffrn_reflns_limit_h_max 22
_diffrn_reflns_limit_h_min -22
_diffrn_reflns_limit_k_max 12
_diffrn_reflns_limit_k_min -13
_diffrn_reflns_limit_l_max 29
_diffrn_reflns_limit_l_min -12
_diffrn_reflns_number 8572
_diffrn_reflns_theta_max 75.60
_diffrn_reflns_theta_min 3.95
_diffrn_standards_decay_% 3.5
_diffrn_standards_interval_time 60
_diffrn_standards_number 3
_exptl_absorpt_coefficient_mu 2.369
_exptl_absorpt_correction_T_max 0.9994
_exptl_absorpt_correction_T_min 0.8439
_exptl_absorpt_correction_type empirical
_exptl_absorpt_process_details
;
(\y scans; North, Phillips, Mathews, 1968; Frenz, 1986)
;
_exptl_crystal_colour colourless
_exptl_crystal_density_diffrn 1.315
_exptl_crystal_description 'monoclinic prism'
_exptl_crystal_F_000 1760
_exptl_crystal_size_max 0.88
_exptl_crystal_size_mid 0.40
_exptl_crystal_size_min 0.20
_refine_diff_density_max 0.249
_refine_diff_density_min -0.327
_refine_diff_density_rms 0.057
_refine_ls_extinction_coef 0.00099(9)
_refine_ls_extinction_expression Fc^*^=kFc[1+0.001xFc^2^\l^3^/sin(2\q)]^-1/4^
_refine_ls_extinction_method SHELXL
_refine_ls_goodness_of_fit_all 1.093
_refine_ls_goodness_of_fit_ref 1.099
_refine_ls_hydrogen_treatment constr
_refine_ls_matrix_type full
_refine_ls_number_parameters 248
_refine_ls_number_reflns 4109
_refine_ls_number_restraints 0
_refine_ls_restrained_S_all 1.250
_refine_ls_restrained_S_obs 1.099
_refine_ls_R_factor_all 0.0618
_refine_ls_R_factor_gt 0.0484
_refine_ls_shift/esd_mean 0.000
_refine_ls_shift/su_max -0.001
_refine_ls_structure_factor_coef Fsqd
_refine_ls_weighting_details 'w=1/[\s^2^(Fo^2^)+(0.0647P)^2^+2.7789P] where P=(Fo^2^+2Fc^2^)/3'
_refine_ls_weighting_scheme calc
_refine_ls_wR_factor_all 0.1710
_refine_ls_wR_factor_ref 0.1358
_reflns_number_gt 3553
_reflns_number_total 4315
_reflns_threshold_expression >2sigma(I)
_cod_data_source_file b207700k.txt
_cod_data_source_block Compound9d
_cod_depositor_comments
;
The following automatic conversions were performed:
data name '_geom_bond_atom_site_label_D' replaced with
'_geom_hbond_atom_site_label_D' as specified in the replacement file
'/home/antanas/src/cod-tools/trunk/data/replacement-values/replacement_tags.lst'.

data
name '_geom_bond_atom_site_label_H' replaced with
'_geom_hbond_atom_site_label_H' as specified in the replacement file
'/home/antanas/src/cod-tools/trunk/data/replacement-values/replacement_tags.lst'.

data
name '_geom_contact_atom_site_label_a' replaced with
'_geom_hbond_atom_site_label_A' as specified in the replacement file
'/home/antanas/src/cod-tools/trunk/data/replacement-values/replacement_tags.lst'.

data
name '_geom_bond_distance_DH' replaced with '_geom_hbond_distance_DH'
as specified in the replacement file
'/home/antanas/src/cod-tools/trunk/data/replacement-values/replacement_tags.lst'.

data
name '_geom_contact_distance_HA' replaced with
'_geom_hbond_distance_HA' as specified in the replacement file
'/home/antanas/src/cod-tools/trunk/data/replacement-values/replacement_tags.lst'.

data
name '_geom_contact_distance_DA' replaced with
'_geom_hbond_distance_DA' as specified in the replacement file
'/home/antanas/src/cod-tools/trunk/data/replacement-values/replacement_tags.lst'.

data
name '_geom_angle_DHA' replaced with '_geom_hbond_angle_DHA' as
specified in the replacement file
'/home/antanas/src/cod-tools/trunk/data/replacement-values/replacement_tags.lst'.

data
name '_geom_contact_site_symmetry_A' replaced with
'_geom_hbond_site_symmetry_A' as specified in the replacement file
'/home/antanas/src/cod-tools/trunk/data/replacement-values/replacement_tags.lst'.

Automatic conversion script
Id: cif_correct_tags 5005 2017-03-03 11:38:54Z antanas 
;
_cod_original_cell_volume 4188.0(38)
_cod_original_sg_symbol_H-M 'C 2/c'
_cod_database_code 7051004

loop_
_symmetry_equiv_pos_as_xyz
'x, y, z'
'-x, y, -z+1/2'
'x+1/2, y+1/2, z'
'-x+1/2, y+1/2, -z+1/2'
'-x, -y, -z'
'x, -y, z-1/2'
'-x+1/2, -y+1/2, -z'
'x+1/2, -y+1/2, z-1/2'

loop_
_atom_site_aniso_label
_atom_site_aniso_U_11
_atom_site_aniso_U_22
_atom_site_aniso_U_33
_atom_site_aniso_U_23
_atom_site_aniso_U_13
_atom_site_aniso_U_12
P1 0.0545(3) 0.0434(3) 0.0447(3) -0.0002(2) 0.0060(2) 0.0017(2)
S1 0.0507(3) 0.0467(3) 0.0445(3) 0.0020(2) 0.0095(2) -0.0030(2)
C1 0.0492(10) 0.0409(10) 0.0433(9) 0.0038(8) 0.0060(8) 0.0006(9)
C2 0.0532(11) 0.0517(12) 0.0463(10) 0.0014(9) 0.0082(9) 0.0044(10)
C3 0.0503(12) 0.0608(14) 0.0673(13) -0.0029(11) -0.0001(11) -0.0025(11)
C4 0.0599(13) 0.0556(14) 0.0630(13) -0.0096(11) 0.0022(11) -0.0047(11)
C5 0.0591(12) 0.0445(11) 0.0456(10) 0.0000(8) 0.0085(9) -0.0010(10)
C6 0.0507(11) 0.0459(11) 0.0429(9) -0.0007(8) 0.0069(8) -0.0007(9)
O10 0.0914(13) 0.0591(11) 0.0812(12) -0.0041(9) 0.0414(11) -0.0193(10)
O11 0.0835(12) 0.0403(8) 0.0705(10) -0.0051(7) 0.0289(9) -0.0065(8)
C11 0.0588(12) 0.0430(11) 0.0502(10) 0.0027(9) 0.0077(10) -0.0019(10)
C12 0.095(2) 0.0427(13) 0.115(2) -0.0124(14) 0.039(2) -0.0123(14)
C13 0.121(3) 0.055(2) 0.189(4) -0.028(2) 0.070(3) -0.007(2)
O20 0.0706(11) 0.0587(10) 0.0692(10) 0.0089(8) 0.0000(9) 0.0150(9)
C50 0.0623(13) 0.0435(11) 0.0468(10) -0.0017(8) 0.0068(10) -0.0003(10)
C51 0.080(2) 0.0484(13) 0.0664(14) 0.0055(11) 0.0198(12) 0.0034(12)
C52 0.086(2) 0.0528(14) 0.089(2) 0.0015(13) 0.021(2) 0.0131(14)
C53 0.078(2) 0.072(2) 0.079(2) -0.0155(14) 0.0230(15) 0.0082(15)
C54 0.110(2) 0.079(2) 0.068(2) -0.0006(14) 0.036(2) 0.014(2)
C55 0.105(2) 0.061(2) 0.0570(13) 0.0062(11) 0.0289(14) 0.0186(15)
O2 0.0522(9) 0.0747(11) 0.0635(9) -0.0071(8) 0.0128(8) 0.0018(8)
O3 0.0615(9) 0.0496(9) 0.0565(8) -0.0084(7) 0.0136(7) -0.0064(7)
C31 0.074(2) 0.065(2) 0.081(2) -0.0205(13) 0.0299(14) -0.0124(13)
C32 0.084(2) 0.064(2) 0.077(2) -0.0214(14) 0.0171(15) -0.0020(15)
O4 0.0855(11) 0.0465(9) 0.0505(8) 0.0056(7) 0.0059(8) 0.0047(8)
C41 0.091(2) 0.0444(13) 0.091(2) 0.0091(12) 0.020(2) 0.0104(13)
C42 0.190(5) 0.060(2) 0.174(4) 0.002(2) 0.100(4) -0.014(3)

loop_
_atom_site_label
_atom_site_type_symbol
_atom_site_fract_x
_atom_site_fract_y
_atom_site_fract_z
_atom_site_U_iso_or_equiv
_atom_site_thermal_displace_type
_atom_site_occupancy
_atom_site_calc_flag
_atom_site_refinement_flags
_atom_site_disorder_group
P1 P 0.32727(3) 0.61344(5) 0.25238(2) 0.0492(2) Uani 1 d . .
S1 S 0.43942(3) 0.63614(5) 0.31098(2) 0.0481(2) Uani 1 d . .
C1 C 0.42922(12) 0.5752(2) 0.38316(9) 0.0459(5) Uani 1 d . .
C2 C 0.51455(13) 0.5688(2) 0.42435(9) 0.0516(5) Uani 1 d . .
C3 C 0.55346(13) 0.6935(3) 0.44186(12) 0.0629(6) Uani 1 d . .
H31 H 0.56247(13) 0.7339(3) 0.40702(12) 0.084 Uiso 1 calc R .
H32 H 0.60394(13) 0.6802(3) 0.47098(12) 0.084 Uiso 1 calc R .
C4 C 0.50343(14) 0.7810(2) 0.46856(11) 0.0627(6) Uani 1 d . .
H41 H 0.50128(14) 0.7467(2) 0.50666(11) 0.083 Uiso 1 calc R .
H42 H 0.52795(14) 0.8641(2) 0.47586(11) 0.083 Uiso 1 calc R .
C5 C 0.42016(13) 0.7954(2) 0.42744(9) 0.0510(5) Uani 1 d . .
H51 H 0.42338(13) 0.8348(2) 0.39015(9) 0.068 Uiso 1 calc R .
C6 C 0.38211(13) 0.6650(2) 0.41226(9) 0.0478(5) Uani 1 d . .
H61 H 0.32991(13) 0.6758(2) 0.38519(9) 0.064 Uiso 1 calc R .
H62 H 0.37681(13) 0.6259(2) 0.44857(9) 0.064 Uiso 1 calc R .
O10 O 0.35173(12) 0.4062(2) 0.40571(9) 0.0738(5) Uani 1 d . .
O11 O 0.42093(11) 0.36921(15) 0.34049(8) 0.0634(5) Uani 1 d . .
C11 C 0.39523(14) 0.4414(2) 0.37761(10) 0.0523(5) Uani 1 d . .
C12 C 0.3954(2) 0.2383(3) 0.3353(2) 0.0824(9) Uani 1 d . .
H121 H 0.3825(2) 0.2132(3) 0.3713(2) 0.110 Uiso 1 calc R .
H122 H 0.3486(2) 0.2298(3) 0.3019(2) 0.110 Uiso 1 calc R .
C13 C 0.4545(3) 0.1575(3) 0.3265(2) 0.1166(14) Uani 1 d . .
H131 H 0.4329(5) 0.0748(9) 0.3146(14) 0.155 Uiso 1 calc R .
H132 H 0.4961(9) 0.1506(24) 0.3630(4) 0.155 Uiso 1 calc R .
H133 H 0.4748(13) 0.1921(16) 0.2958(10) 0.155 Uiso 1 calc R .
O20 O 0.54338(11) 0.4681(2) 0.44252(8) 0.0703(5) Uani 1 d . .
C50 C 0.36997(14) 0.8803(2) 0.45442(9) 0.0527(5) Uani 1 d . .
C51 C 0.3394(2) 0.9922(2) 0.42682(12) 0.0650(6) Uani 1 d . .
H511 H 0.3493(2) 1.0154(2) 0.39122(12) 0.086 Uiso 1 calc R .
C52 C 0.2940(2) 1.0707(3) 0.45114(14) 0.0765(8) Uani 1 d . .
H521 H 0.2746(2) 1.1464(3) 0.43199(14) 0.102 Uiso 1 calc R .
C53 C 0.2773(2) 1.0382(3) 0.50316(13) 0.0759(8) Uani 1 d . .
H531 H 0.2468(2) 1.0910(3) 0.51940(13) 0.101 Uiso 1 calc R .
C54 C 0.3065(2) 0.9262(3) 0.53075(13) 0.0835(9) Uani 1 d . .
H541 H 0.2953(2) 0.9024(3) 0.56581(13) 0.111 Uiso 1 calc R .
C55 C 0.3523(2) 0.8487(3) 0.50689(11) 0.0730(8) Uani 1 d . .
H551 H 0.3719(2) 0.7735(3) 0.52640(11) 0.097 Uiso 1 calc R .
O2 O 0.26474(10) 0.6237(2) 0.28117(8) 0.0642(5) Uani 1 d . .
O3 O 0.32221(9) 0.4853(2) 0.21832(7) 0.0565(4) Uani 1 d . .
C31 C 0.3761(2) 0.4492(3) 0.18431(13) 0.0721(7) Uani 1 d . .
H311 H 0.4280(2) 0.4355(3) 0.21123(13) 0.096 Uiso 1 calc R .
H312 H 0.3792(2) 0.5168(3) 0.15679(13) 0.096 Uiso 1 calc R .
C32 C 0.3474(2) 0.3315(3) 0.15078(14) 0.0762(8) Uani 1 d . .
H321 H 0.3856(6) 0.3017(11) 0.1320(8) 0.101 Uiso 1 calc R .
H322 H 0.2989(7) 0.3485(6) 0.1208(6) 0.101 Uiso 1 calc R .
H323 H 0.3390(12) 0.2677(7) 0.1778(2) 0.101 Uiso 1 calc R .
O4 O 0.33085(11) 0.7130(2) 0.20341(7) 0.0636(5) Uani 1 d . .
C41 C 0.3257(2) 0.8487(3) 0.21458(15) 0.0765(8) Uani 1 d . .
H411 H 0.2720(2) 0.8772(3) 0.19856(15) 0.102 Uiso 1 calc R .
H412 H 0.3418(2) 0.8648(3) 0.25728(15) 0.102 Uiso 1 calc R .
C42 C 0.3760(3) 0.9179(4) 0.1864(2) 0.131(2) Uani 1 d . .
H421 H 0.3706(16) 1.0074(4) 0.1920(14) 0.174 Uiso 1 calc R .
H422 H 0.3611(14) 0.8990(27) 0.1444(4) 0.174 Uiso 1 calc R .
H423 H 0.4295(4) 0.8930(26) 0.2041(11) 0.174 Uiso 1 calc R .

loop_
_atom_type_symbol
_atom_type_description
_atom_type_scat_dispersion_real
_atom_type_scat_dispersion_imag
_atom_type_scat_source
C C 0.0181 0.0091 'International Tables Vol C Tables 4.2.6.8 and 6.1.1.4'
H H 0.0000 0.0000 'International Tables Vol C Tables 4.2.6.8 and 6.1.1.4'
O O 0.0492 0.0322 'International Tables Vol C Tables 4.2.6.8 and 6.1.1.4'
P P 0.2955 0.4335 'International Tables Vol C Tables 4.2.6.8 and 6.1.1.4'
S S 0.3331 0.5567 'International Tables Vol C Tables 4.2.6.8 and 6.1.1.4'

loop_
_geom_angle_atom_site_label_1
_geom_angle_atom_site_label_2
_geom_angle_atom_site_label_3
_geom_angle
_geom_angle_site_symmetry_1
_geom_angle_site_symmetry_3
_geom_angle_publ_flag
O2 P1 O3 111.03(10) . . yes
O2 P1 O4 118.79(11) . . yes
O3 P1 O4 102.48(10) . . yes
O2 P1 S1 113.75(8) . . yes
O3 P1 S1 109.84(7) . . yes
O4 P1 S1 99.88(8) . . yes
C1 S1 P1 103.43(8) . . yes
C11 C1 S1 112.39(15) . . yes
C2 C1 S1 104.2(2) . . yes
C6 C1 S1 113.12(14) . . yes
C11 C1 C2 108.0(2) . . yes
C11 C1 C6 110.5(2) . . yes
C6 C1 C2 108.2(2) . . yes
O20 C2 C1 120.1(2) . . yes
O20 C2 C3 124.3(2) . . yes
C1 C2 C3 115.5(2) . . yes
C2 C3 C4 111.3(2) . . yes
C3 C4 C5 112.1(2) . . yes
C4 C5 C6 110.1(2) . . yes
C5 C6 C1 113.1(2) . . yes
C11 O11 C12 116.2(2) . . yes
O10 C11 O11 124.9(2) . . yes
O10 C11 C1 122.6(2) . . yes
O11 C11 C1 112.5(2) . . yes
C13 C12 O11 110.9(3) . . yes
C31 O3 P1 123.5(2) . . yes
O3 C31 C32 109.0(2) . . yes
C41 O4 P1 120.5(2) . . yes
O4 C41 C42 109.4(3) . . yes
C50 C5 C4 112.2(2) . . yes
C50 C5 C6 110.5(2) . . yes
C5 C50 C51 120.6(2) . . no
C50 C51 C52 121.2(3) . . no
C51 C52 C53 120.8(3) . . no
C52 C53 C54 118.7(3) . . no
C53 C54 C55 120.5(3) . . no
C54 C55 C50 121.6(3) . . no
C55 C50 C51 117.3(2) . . no
C55 C50 C5 122.1(2) . . no
C2 C3 H31 109.37(14) . . no
C4 C3 H31 109.37(15) . . no
C2 C3 H32 109.37(12) . . no
C4 C3 H32 109.37(12) . . no
H31 C3 H32 108.0 . . no
C5 C4 H41 109.18(14) . . no
C3 C4 H41 109.18(15) . . no
C5 C4 H42 109.18(13) . . no
C3 C4 H42 109.18(14) . . no
H41 C4 H42 107.9 . . no
C50 C5 H51 107.97(12) . . no
C4 C5 H51 107.97(14) . . no
C6 C5 H51 107.97(12) . . no
C5 C6 H61 108.97(11) . . no
C1 C6 H61 108.97(11) . . no
C5 C6 H62 108.97(12) . . no
C1 C6 H62 108.97(11) . . no
H61 C6 H62 107.8 . . no
C13 C12 H121 109.5(3) . . no
O11 C12 H121 109.5(2) . . no
C13 C12 H122 109.5(2) . . no
O11 C12 H122 109.5(2) . . no
H121 C12 H122 108.0 . . no
C12 C13 H131 109.5(2) . . no
C12 C13 H132 109.5(3) . . no
H131 C13 H132 109.5 . . no
C12 C13 H133 109.5(3) . . no
H131 C13 H133 109.5 . . no
H132 C13 H133 109.5 . . no
C50 C51 H511 119.4(2) . . no
C52 C51 H511 119.4(2) . . no
C53 C52 H521 119.6(2) . . no
C51 C52 H521 119.6(2) . . no
C54 C53 H531 120.6(2) . . no
C52 C53 H531 120.6(2) . . no
C53 C54 H541 119.8(2) . . no
C55 C54 H541 119.8(2) . . no
C54 C55 H551 119.2(2) . . no
C50 C55 H551 119.2(2) . . no
O3 C31 H311 109.89(14) . . no
C32 C31 H311 109.9(2) . . no
O3 C31 H312 109.89(15) . . no
C32 C31 H312 109.9(2) . . no
H311 C31 H312 108.3 . . no
C31 C32 H321 109.5(2) . . no
C31 C32 H322 109.5(2) . . no
H321 C32 H322 109.5 . . no
C31 C32 H323 109.5(2) . . no
H321 C32 H323 109.5 . . no
H322 C32 H323 109.5 . . no
C42 C41 H411 109.8(2) . . no
O4 C41 H411 109.79(15) . . no
C42 C41 H412 109.8(3) . . no
O4 C41 H412 109.79(14) . . no
H411 C41 H412 108.2 . . no
C41 C42 H421 109.5(2) . . no
C41 C42 H422 109.5(3) . . no
H421 C42 H422 109.5 . . no
C41 C42 H423 109.5(3) . . no
H421 C42 H423 109.5 . . no
H422 C42 H423 109.5 . . no

loop_
_geom_bond_atom_site_label_1
_geom_bond_atom_site_label_2
_geom_bond_distance
_geom_bond_site_symmetry_2
_geom_bond_publ_flag
P1 O2 1.458(2) . yes
P1 O3 1.555(2) . yes
P1 O4 1.565(2) . yes
P1 S1 2.087(2) . yes
S1 C1 1.859(2) . yes
C1 C2 1.551(3) . yes
C2 C3 1.485(3) . yes
C3 C4 1.531(4) . yes
C4 C5 1.527(3) . yes
C5 C6 1.527(3) . yes
C6 C1 1.543(3) . yes
C1 C11 1.523(3) . yes
C2 O20 1.201(3) . yes
C5 C50 1.521(3) . yes
C11 O10 1.206(3) . yes
C11 O11 1.327(3) . yes
O11 C12 1.445(3) . yes
C12 C13 1.413(5) . yes
O3 C31 1.458(3) . yes
C31 C32 1.476(4) . yes
O4 C41 1.459(3) . yes
C41 C42 1.447(5) . yes
C50 C51 1.377(3) . no
C51 C52 1.385(4) . no
C52 C53 1.372(5) . no
C53 C54 1.372(4) . no
C54 C55 1.377(4) . no
C55 C50 1.388(4) . no
C3 H31 0.97 . no
C3 H32 0.97 . no
C4 H41 0.97 . no
C4 H42 0.97 . no
C5 H51 0.98 . no
C6 H61 0.97 . no
C6 H62 0.97 . no
C12 H121 0.97 . no
C12 H122 0.97 . no
C13 H131 0.96 . no
C13 H132 0.96 . no
C13 H133 0.96 . no
C51 H511 0.93 . no
C52 H521 0.93 . no
C53 H531 0.93 . no
C54 H541 0.93 . no
C55 H551 0.93 . no
C31 H311 0.97 . no
C31 H312 0.97 . no
C32 H321 0.96 . no
C32 H322 0.96 . no
C32 H323 0.96 . no
C41 H411 0.97 . no
C41 H412 0.97 . no
C42 H421 0.96 . no
C42 H422 0.96 . no
C42 H423 0.96 . no

loop_
_geom_hbond_atom_site_label_D
_geom_hbond_atom_site_label_H
_geom_hbond_atom_site_label_A
_geom_hbond_distance_DH
_geom_hbond_distance_HA
_geom_hbond_distance_DA
_geom_hbond_angle_DHA
_geom_hbond_site_symmetry_A
C4 H41 O20 0.970 2.772 3.584(4) 141.8 5_666
C6 H61 O2 0.970 2.436 3.205(3) 136.0 .
C6 H62 O10 0.970 2.508 2.772(3) 95.3 .
C6 H62 O20 0.970 2.720 3.555(3) 144.6 5_666
C12 H121 O10 0.970 2.306 2.674(5) 101.6 .
C12 H122 O2 0.970 2.617 3.543(4) 160.0 4_545
C31 H312 O4 0.970 2.591 2.959(4) 102.6 .
C32 H323 O2 0.960 2.761 3.616(4) 148.7 4_545
C41 H411 O10 0.970 2.795 3.629(4) 144.6 4_555
C41 H411 O2 0.970 2.748 3.326(4) 118.8 4_555

loop_
_geom_torsion_atom_site_label_1
_geom_torsion_atom_site_label_2
_geom_torsion_atom_site_label_3
_geom_torsion_atom_site_label_4
_geom_torsion
_geom_torsion_site_symmetry_1
_geom_torsion_site_symmetry_2
_geom_torsion_site_symmetry_3
_geom_torsion_site_symmetry_4
_geom_torsion_publ_flag
O2 P1 S1 C1 30.23(12) . . . . yes
O3 P1 S1 C1 -94.92(10) . . . . yes
O4 P1 S1 C1 157.86(10) . . . . yes
P1 S1 C1 C11 53.7(2) . . . . yes
P1 S1 C1 C6 -72.37(15) . . . . yes
P1 S1 C1 C2 170.33(12) . . . . yes
S1 C1 C2 O20 -115.4(2) . . . . yes
C11 C1 C2 O20 4.3(3) . . . . yes
C6 C1 C2 O20 124.0(2) . . . . yes
S1 C1 C2 C3 68.6(2) . . . . yes
C11 C1 C2 C3 -171.7(2) . . . . yes
O20 C2 C3 C4 -123.2(3) . . . . yes
C1 C2 C3 C4 52.6(3) . . . . yes
C2 C3 C4 C5 -53.3(3) . . . . yes
C3 C4 C5 C6 55.4(3) . . . . yes
C4 C5 C6 C1 -57.0(2) . . . . yes
C5 C6 C1 C2 53.5(2) . . . . yes
C6 C1 C2 C3 -52.0(3) . . . . yes
S1 C1 C6 C5 -61.4(2) . . . . yes
C11 C1 C6 C5 171.6(2) . . . . yes
C12 O11 C11 C1 176.4(2) . . . . yes
C12 O11 C11 O10 -1.5(4) . . . . yes
S1 C1 C11 O10 -144.8(2) . . . . yes
C2 C1 C11 O10 100.9(3) . . . . yes
C6 C1 C11 O10 -17.3(3) . . . . yes
S1 C1 C11 O11 37.3(2) . . . . yes
C2 C1 C11 O11 -77.1(2) . . . . yes
C6 C1 C11 O11 164.7(2) . . . . yes
C11 O11 C12 C13 -145.6(3) . . . . yes
S1 P1 O3 C31 -54.5(2) . . . . yes
O2 P1 O3 C31 178.8(2) . . . . yes
O4 P1 O3 C31 51.0(2) . . . . yes
P1 O3 C31 C32 -171.7(2) . . . . yes
S1 P1 O4 C41 -75.0(2) . . . . yes
O2 P1 O4 C41 49.2(2) . . . . yes
O3 P1 O4 C41 171.9(2) . . . . yes
P1 O4 C41 C42 144.1(3) . . . . yes
C50 C5 C4 C3 178.9(2) . . . . yes
C50 C5 C6 C1 178.5(2) . . . . yes
C4 C5 C50 C51 117.7(2) . . . . yes
C6 C5 C50 C51 -119.0(2) . . . . yes
C4 C5 C50 C55 -63.0(3) . . . . no
C6 C5 C50 C55 60.3(3) . . . . no
C5 C50 C51 C52 -179.6(2) . . . . no
C55 C50 C51 C52 1.1(4) . . . . no
C50 C51 C52 C53 -0.9(5) . . . . no
C51 C52 C53 C54 0.0(5) . . . . no
C52 C53 C54 C55 0.7(5) . . . . no
C53 C54 C55 C50 -0.5(5) . . . . no
C54 C55 C50 C51 -0.4(4) . . . . no
C54 C55 C50 C5 -179.7(3) . . . . no
